data_4113920
loop_
_publ_author_name
'Patrick M. Woodward'
'Emmanuelle Suard'
'Pavel Karen'

_publ_section_title
;
 Structural Tuning of Charge, Orbital, and Spin Ordering in Double-Cell
 Perovskite Series between NdBaFe2O5 and HoBaFe2O5
;
_journal_name_full 'Journal of the American Chemical Society'
_journal_page_first 8889
_journal_page_last 8899
_journal_paper_doi 10.1021/ja034813+
_journal_volume 125
_journal_year 2003
_chemical_formula_sum 'Ba Fe2 Ho O5'
_space_group_IT_number 51
_symmetry_cell_setting orthorhombic
_symmetry_space_group_name_Hall '-P 2a 2a'
_symmetry_space_group_name_H-M 'P m m a'
_cell_angle_alpha 90.0
_cell_angle_beta 90.0
_cell_angle_gamma 90.0
_cell_formula_units_Z 2
_cell_length_a 8.02258(8)
_cell_length_b 3.84893(4)
_cell_length_c 7.54252(8)
_cell_volume 232.901(4)
_pd_block_id |PHASE_1||
_pd_phase_name 'HoBaFe2O5 Nuclear Structure'
_cod_data_source_file ja0348132Bsi20030304_041321_03.cif
_cod_data_source_block HO_250K_phase_1
_cod_original_formula_sum 'Ho Ba Fe2 O5'
_cod_database_code 4113920

loop_
_symmetry_equiv_pos_as_xyz
+x,+y,+z
-x+1/2,+y,+z
+x,-y,+z
-x+1/2,-y,+z
-x,-y,-z
+x+1/2,-y,-z
-x,+y,-z
+x+1/2,+y,-z

loop_
_atom_site_label
_atom_site_fract_x
_atom_site_fract_y
_atom_site_fract_z
_atom_site_occupancy
_atom_site_thermal_displace_type
_atom_site_U_iso_or_equiv
_atom_site_symmetry_multiplicity
Ho 0.0 0.0 0.5 1.0 Uiso 0.0030(4) 2
Ba 0.0 0.0 0.0 1.0 Uiso 0.0086(6) 2
Fe1 0.25 0.5 0.2540(4) 1.0 Uiso 0.00575(26) 2
Fe2 0.75 0.5 0.2678(4) 1.0 Uiso 0.00575(26) 2
O1 0.25 0.5 0.0009(12) 1.0 Uiso 0.0096(5) 2
O2a 0.25 0.0 0.3115(8) 1.0 Uiso 0.00851(35) 2
O2b 0.75 0.0 0.3213(8) 1.0 Uiso 0.00851(35) 2
O3a 0.0101(5) 0.5 0.31132(21) 1.0 Uiso 0.0091(4) 4

loop_
_atom_type_symbol
_atom_type_number_in_cell
HO 2.0
BA 2.0
FE 4.0
O 10.0
